data_7240287
loop_
_publ_author_name
'Rei\&s, Melanie'
'Brietzke, Andreas'
'Eickner, Thomas'
'Stein, Florian'
'Villinger, Alexander'
'Vogel, Christian'
'Kragl, Udo'
'Jopp, Stefan'

_publ_section_title
;
 Synthesis of novel carbohydrate based pyridinium ionic liquids and
 cytotoxicity of ionic liquids for mammalian cells
;
_journal_issue 24
_journal_name_full 'RSC Advances'
_journal_page_first 14299
_journal_page_last 14304
_journal_paper_doi 10.1039/D0RA01370F
_journal_volume 10
_journal_year 2020
_chemical_absolute_configuration syn
_chemical_formula_moiety 'C20 H26 N O5 +, C F3 O3 S -'
_chemical_formula_sum 'C21 H26 F3 N O8 S'
_chemical_formula_weight 509.49
_chemical_name_systematic
'N-(Phenyl-6-deoxy-2,3,4-tri-O-methyl-\b-D-glucopyranosid-6-yl)-pyridinium trifluoromethanesulfonate'
_space_group_crystal_system orthorhombic
_space_group_IT_number 19
_space_group_name_Hall 'P 2ac 2ab'
_space_group_name_H-M_alt 'P 21 21 21'
_atom_sites_solution_hydrogens geom
_audit_creation_method SHELXL-2013
_audit_update_record
;
2019-05-06 deposited with the CCDC.	2020-03-18 downloaded from the CCDC.
;
_cell_angle_alpha 90
_cell_angle_beta 90
_cell_angle_gamma 90
_cell_formula_units_Z 4
_cell_length_a 7.1908(4)
_cell_length_b 15.8291(8)
_cell_length_c 20.6394(11)
_cell_measurement_reflns_used 3926
_cell_measurement_temperature 173(2)
_cell_measurement_theta_max 23.23
_cell_measurement_theta_min 2.57
_cell_volume 2349.3(2)
_computing_cell_refinement 'Bruker Apex V7.51A'
_computing_data_collection 'Bruker Apex V7.51A'
_computing_data_reduction 'Bruker SAINT'
_computing_molecular_graphics 'ORTEP-3v2.01 (Farrugia, 1997)'
_computing_publication_material SHELXL-2013
_computing_structure_refinement 'SHELXL-2013 (Sheldrick, 2013)'
_computing_structure_solution 'SHELXS-2013 (Sheldrick, 2013)'
_diffrn_ambient_temperature 173(2)
_diffrn_measured_fraction_theta_full 1.000
_diffrn_measured_fraction_theta_max 1.000
_diffrn_measurement_device_type 'Bruker Apex Kappa II-CCD-diffractometer'
_diffrn_measurement_method 'phi and omega scans'
_diffrn_radiation_monochromator graphite
_diffrn_radiation_source 'sealed tube'
_diffrn_radiation_type MoK\a
_diffrn_radiation_wavelength 0.71073
_diffrn_reflns_av_R_equivalents 0.0687
_diffrn_reflns_av_unetI/netI 0.0714
_diffrn_reflns_Laue_measured_fraction_full 1.000
_diffrn_reflns_Laue_measured_fraction_max 1.000
_diffrn_reflns_limit_h_max 9
_diffrn_reflns_limit_h_min -10
_diffrn_reflns_limit_k_max 22
_diffrn_reflns_limit_k_min -22
_diffrn_reflns_limit_l_max 29
_diffrn_reflns_limit_l_min -29
_diffrn_reflns_number 33895
_diffrn_reflns_point_group_measured_fraction_full 1.000
_diffrn_reflns_point_group_measured_fraction_max 1.000
_diffrn_reflns_theta_full 25.242
_diffrn_reflns_theta_max 29.997
_diffrn_reflns_theta_min 1.621
_exptl_absorpt_coefficient_mu 0.208
_exptl_absorpt_correction_T_max 0.7460
_exptl_absorpt_correction_T_min 0.6800
_exptl_absorpt_correction_type multi-scan
_exptl_absorpt_process_details '(SADABS; Sheldrick, 2004)'
_exptl_crystal_colour colourless
_exptl_crystal_density_diffrn 1.440
_exptl_crystal_description block
_exptl_crystal_F_000 1064
_exptl_crystal_size_max 0.600
_exptl_crystal_size_mid 0.120
_exptl_crystal_size_min 0.100
_refine_diff_density_max 0.222
_refine_diff_density_min -0.285
_refine_diff_density_rms 0.046
_refine_ls_abs_structure_details
;
 Flack x determined using 1309 quotients [(I+)-(I-)]/[(I+)+(I-)]
 (Parsons and Flack (2004), Acta Cryst. A60, s61).
;
_refine_ls_abs_structure_Flack 0.01(6)
_refine_ls_extinction_method none
_refine_ls_goodness_of_fit_ref 1.022
_refine_ls_hydrogen_treatment constr
_refine_ls_matrix_type full
_refine_ls_number_parameters 310
_refine_ls_number_reflns 6841
_refine_ls_number_restraints 0
_refine_ls_restrained_S_all 1.022
_refine_ls_R_factor_all 0.1011
_refine_ls_R_factor_gt 0.0499
_refine_ls_shift/su_max 0.000
_refine_ls_shift/su_mean 0.000
_refine_ls_structure_factor_coef Fsqd
_refine_ls_weighting_details 'w=1/[\s^2^(Fo^2^)+(0.0470P)^2^+0.0638P] where P=(Fo^2^+2Fc^2^)/3'
_refine_ls_weighting_scheme calc
_refine_ls_wR_factor_gt 0.1001
_refine_ls_wR_factor_ref 0.1178
_reflns_Friedel_coverage 0.771
_reflns_Friedel_fraction_full 1.000
_reflns_Friedel_fraction_max 1.000
_reflns_number_gt 4103
_reflns_number_total 6841
_reflns_threshold_expression 'I > 2\s(I)'
_cod_data_source_file d0ra01370f2.cif
_cod_data_source_block is_mha60
_cod_depositor_comments 'Adding full bibliography for 7240287--7240289.cif.'
_cod_database_code 7240287
_publcif_datablock.id {fa114a63-126e-4870-b3f2-316102250e96}

_shelx_space_group_comment
;
The symmetry employed for this shelxl refinement is uniquely defined
by the following loop, which should always be used as a source of
symmetry information in preference to the above space-group names.
They are only intended as comments.
;
_shelx_estimated_absorpt_t_min 0.885
_shelx_estimated_absorpt_t_max 0.979
_shelxl_version_number 2013-4

loop_
_space_group_symop_operation_xyz
'x, y, z'
'-x+1/2, -y, z+1/2'
'-x, y+1/2, -z+1/2'
'x+1/2, -y+1/2, -z'

loop_
_atom_site_label
_atom_site_type_symbol
_atom_site_fract_x
_atom_site_fract_y
_atom_site_fract_z
_atom_site_U_iso_or_equiv
_atom_site_adp_type
_atom_site_occupancy
_atom_site_site_symmetry_order
_atom_site_calc_flag
_atom_site_refinement_flags_posn
_atom_site_refinement_flags_adp
_atom_site_refinement_flags_occupancy
_atom_site_disorder_assembly
_atom_site_disorder_group
N1 N 0.7795(4) 0.42133(15) 0.31722(13) 0.0343(6) Uani 1 1 d . . . . .
O1 O 0.5145(3) 0.46987(11) 0.40507(10) 0.0319(5) Uani 1 1 d . . . . .
O2 O 0.2792(3) 0.40575(12) 0.46049(10) 0.0372(5) Uani 1 1 d . . . . .
O3 O 0.5587(3) 0.67541(13) 0.32851(13) 0.0499(7) Uani 1 1 d . . . . .
O4 O 0.3205(4) 0.70437(14) 0.43761(13) 0.0569(8) Uani 1 1 d . . . . .
O5 O 0.0624(3) 0.55617(14) 0.44899(12) 0.0432(6) Uani 1 1 d . . . . .
C1 C 0.5569(4) 0.52756(16) 0.35451(15) 0.0312(7) Uani 1 1 d . . . . .
H1 H 0.4730 0.5167 0.3168 0.037 Uiso 1 1 calc R U . . .
C2 C 0.5256(5) 0.61722(18) 0.37924(17) 0.0378(8) Uani 1 1 d . . . . .
H2 H 0.6128 0.6290 0.4159 0.045 Uiso 1 1 calc R U . . .
C3 C 0.3258(5) 0.62668(17) 0.40253(16) 0.0356(8) Uani 1 1 d . . . . .
H3 H 0.2422 0.6314 0.3640 0.043 Uiso 1 1 calc R U . . .
C4 C 0.2603(4) 0.55350(18) 0.44441(16) 0.0334(7) Uani 1 1 d . . . . .
H4 H 0.3149 0.5593 0.4887 0.040 Uiso 1 1 calc R U . . .
C5 C 0.3186(5) 0.46870(17) 0.41563(15) 0.0320(7) Uani 1 1 d . . . . .
H5 H 0.2512 0.4579 0.3741 0.038 Uiso 1 1 calc R U . . .
C6 C 0.7569(5) 0.51149(18) 0.33464(16) 0.0382(7) Uani 1 1 d . . . . .
H6A H 0.7894 0.5475 0.2971 0.046 Uiso 1 1 calc R U . . .
H6B H 0.8414 0.5260 0.3708 0.046 Uiso 1 1 calc R U . . .
C7 C 0.8667(5) 0.3686(2) 0.35852(17) 0.0419(8) Uani 1 1 d . . . . .
H7 H 0.9168 0.3900 0.3978 0.050 Uiso 1 1 calc R U . . .
C8 C 0.8836(5) 0.2850(2) 0.3444(2) 0.0503(10) Uani 1 1 d . . . . .
H8 H 0.9485 0.2482 0.3728 0.060 Uiso 1 1 calc R U . . .
C9 C 0.8048(6) 0.2543(2) 0.2880(2) 0.0572(11) Uani 1 1 d . . . . .
H9 H 0.8123 0.1958 0.2780 0.069 Uiso 1 1 calc R U . . .
C10 C 0.7162(6) 0.3084(2) 0.24671(18) 0.0524(9) Uani 1 1 d . . . . .
H10 H 0.6635 0.2878 0.2076 0.063 Uiso 1 1 calc R U . . .
C11 C 0.7036(5) 0.3925(2) 0.26193(16) 0.0423(8) Uani 1 1 d . . . . .
H11 H 0.6414 0.4303 0.2335 0.051 Uiso 1 1 calc R U . . .
C12 C 0.7131(7) 0.7293(3) 0.3380(3) 0.0940(18) Uani 1 1 d . . . . .
H12A H 0.8281 0.6961 0.3359 0.141 Uiso 1 1 calc R U . . .
H12B H 0.7036 0.7564 0.3805 0.141 Uiso 1 1 calc R U . . .
H12C H 0.7148 0.7726 0.3041 0.141 Uiso 1 1 calc R U . . .
C13 C 0.1546(6) 0.7504(2) 0.4342(2) 0.0625(12) Uani 1 1 d . . . . .
H13A H 0.0585 0.7218 0.4597 0.094 Uiso 1 1 calc R U . . .
H13B H 0.1143 0.7544 0.3890 0.094 Uiso 1 1 calc R U . . .
H13C H 0.1749 0.8073 0.4516 0.094 Uiso 1 1 calc R U . . .
C14 C -0.0108(6) 0.5446(3) 0.5121(2) 0.0614(11) Uani 1 1 d . . . . .
H14A H 0.0218 0.5932 0.5392 0.092 Uiso 1 1 calc R U . . .
H14B H 0.0415 0.4931 0.5311 0.092 Uiso 1 1 calc R U . . .
H14C H -0.1465 0.5394 0.5097 0.092 Uiso 1 1 calc R U . . .
C15 C 0.2881(5) 0.32180(18) 0.43988(15) 0.0339(7) Uani 1 1 d . . . . .
C16 C 0.2177(5) 0.2633(2) 0.48360(17) 0.0405(8) Uani 1 1 d . . . . .
H16 H 0.1670 0.2815 0.5238 0.049 Uiso 1 1 calc R U . . .
C17 C 0.2223(5) 0.1789(2) 0.46812(18) 0.0483(9) Uani 1 1 d . . . . .
H17 H 0.1744 0.1385 0.4978 0.058 Uiso 1 1 calc R U . . .
C18 C 0.2955(5) 0.15226(19) 0.40994(18) 0.0462(9) Uani 1 1 d . . . . .
H18 H 0.2994 0.0937 0.3998 0.055 Uiso 1 1 calc R U . . .
C19 C 0.3632(5) 0.2106(2) 0.36647(18) 0.0428(8) Uani 1 1 d . . . . .
H19 H 0.4124 0.1921 0.3262 0.051 Uiso 1 1 calc R U . . .
C20 C 0.3601(5) 0.29596(19) 0.38098(15) 0.0371(8) Uani 1 1 d . . . . .
H20 H 0.4067 0.3362 0.3509 0.045 Uiso 1 1 calc R U . . .
S1 S 1.20714(13) 0.49052(5) 0.21549(4) 0.0417(2) Uani 1 1 d . . . . .
O7 O 1.3909(4) 0.5099(2) 0.19341(14) 0.0776(9) Uani 1 1 d . . . . .
O8 O 1.1853(4) 0.41154(15) 0.24736(12) 0.0587(7) Uani 1 1 d . . . . .
O9 O 1.1138(5) 0.55812(16) 0.24722(14) 0.0718(9) Uani 1 1 d . . . . .
C21 C 1.0800(6) 0.4781(2) 0.14015(19) 0.0523(9) Uani 1 1 d . . . . .
F1 F 1.1380(5) 0.41126(16) 0.10745(11) 0.0864(9) Uani 1 1 d . . . . .
F2 F 1.1012(3) 0.54551(15) 0.10245(11) 0.0698(7) Uani 1 1 d . . . . .
F3 F 0.8991(4) 0.46806(19) 0.15095(13) 0.0918(9) Uani 1 1 d . . . . .

loop_
_atom_site_aniso_label
_atom_site_aniso_U_11
_atom_site_aniso_U_22
_atom_site_aniso_U_33
_atom_site_aniso_U_23
_atom_site_aniso_U_13
_atom_site_aniso_U_12
N1 0.0270(15) 0.0346(13) 0.0414(15) -0.0003(11) 0.0032(13) -0.0010(11)
O1 0.0293(13) 0.0312(10) 0.0353(11) 0.0052(9) 0.0002(10) 0.0010(8)
O2 0.0453(15) 0.0312(10) 0.0352(12) 0.0029(9) 0.0058(11) -0.0019(10)
O3 0.0417(16) 0.0344(11) 0.0736(17) 0.0165(12) -0.0040(13) -0.0116(11)
O4 0.0543(18) 0.0375(12) 0.0790(19) -0.0246(12) -0.0187(15) 0.0103(12)
O5 0.0305(14) 0.0530(13) 0.0463(14) -0.0023(11) 0.0044(11) 0.0038(11)
C1 0.0318(18) 0.0279(14) 0.0339(16) 0.0035(12) -0.0013(14) -0.0048(12)
C2 0.036(2) 0.0307(15) 0.047(2) -0.0019(14) -0.0112(16) -0.0034(14)
C3 0.035(2) 0.0272(14) 0.0442(19) -0.0066(14) -0.0070(16) 0.0004(13)
C4 0.027(2) 0.0396(16) 0.0335(17) -0.0048(13) -0.0039(14) 0.0008(14)
C5 0.031(2) 0.0326(15) 0.0323(16) 0.0018(13) -0.0002(14) -0.0012(13)
C6 0.032(2) 0.0328(15) 0.0495(18) 0.0003(14) 0.0013(15) -0.0034(13)
C7 0.0295(19) 0.050(2) 0.047(2) 0.0020(16) -0.0010(16) 0.0039(15)
C8 0.039(2) 0.048(2) 0.064(3) 0.0100(19) 0.004(2) 0.0042(16)
C9 0.046(2) 0.0399(19) 0.086(3) -0.008(2) 0.023(3) 0.0022(18)
C10 0.047(2) 0.056(2) 0.054(2) -0.0173(18) 0.004(2) 0.0015(19)
C11 0.035(2) 0.051(2) 0.0404(19) -0.0009(15) 0.0030(17) 0.0005(17)
C12 0.072(3) 0.065(3) 0.144(5) 0.038(3) -0.020(4) -0.041(3)
C13 0.060(3) 0.042(2) 0.085(3) -0.012(2) 0.003(2) 0.0137(19)
C14 0.051(3) 0.071(3) 0.062(3) 0.001(2) 0.020(2) 0.001(2)
C15 0.0289(18) 0.0330(15) 0.0398(18) 0.0061(13) -0.0026(16) -0.0020(14)
C16 0.0314(19) 0.0463(18) 0.0439(19) 0.0104(15) 0.0000(17) -0.0001(16)
C17 0.044(2) 0.0422(18) 0.059(2) 0.0221(17) -0.003(2) -0.0036(17)
C18 0.039(2) 0.0338(16) 0.066(2) 0.0051(16) -0.008(2) 0.0013(15)
C19 0.034(2) 0.0396(17) 0.055(2) -0.0027(16) -0.0018(18) -0.0014(15)
C20 0.037(2) 0.0350(16) 0.0393(18) 0.0048(14) 0.0023(16) -0.0031(14)
S1 0.0437(5) 0.0465(5) 0.0349(4) 0.0028(4) -0.0009(4) -0.0010(4)
O7 0.0388(17) 0.131(3) 0.0626(17) 0.025(2) -0.0042(14) -0.0061(17)
O8 0.084(2) 0.0495(14) 0.0428(14) 0.0144(12) 0.0002(15) 0.0106(14)
O9 0.103(3) 0.0466(15) 0.0656(18) -0.0133(13) 0.0243(18) -0.0015(15)
C21 0.043(2) 0.063(2) 0.051(2) 0.016(2) 0.0039(19) -0.0013(19)
F1 0.142(3) 0.0722(15) 0.0451(14) -0.0114(12) -0.0029(16) -0.0031(16)
F2 0.0650(16) 0.0827(15) 0.0618(15) 0.0423(12) 0.0002(12) 0.0092(13)
F3 0.0534(17) 0.137(2) 0.0848(18) 0.0473(18) -0.0183(14) -0.0247(16)

loop_
_atom_type_symbol
_atom_type_description
_atom_type_scat_dispersion_real
_atom_type_scat_dispersion_imag
_atom_type_scat_source
C C 0.0033 0.0016 'International Tables Vol C Tables 4.2.6.8 and 6.1.1.4'
H H 0.0000 0.0000 'International Tables Vol C Tables 4.2.6.8 and 6.1.1.4'
N N 0.0061 0.0033 'International Tables Vol C Tables 4.2.6.8 and 6.1.1.4'
O O 0.0106 0.0060 'International Tables Vol C Tables 4.2.6.8 and 6.1.1.4'
F F 0.0171 0.0103 'International Tables Vol C Tables 4.2.6.8 and 6.1.1.4'
S S 0.1246 0.1234 'International Tables Vol C Tables 4.2.6.8 and 6.1.1.4'

loop_
_geom_angle_atom_site_label_1
_geom_angle_atom_site_label_2
_geom_angle_atom_site_label_3
_geom_angle
_geom_angle_site_symmetry_1
_geom_angle_site_symmetry_3
_geom_angle_publ_flag
C11 N1 C7 121.0(3) . . ?
C11 N1 C6 119.3(3) . . ?
C7 N1 C6 119.6(3) . . ?
C1 O1 C5 109.4(2) . . ?
C5 O2 C15 118.0(2) . . ?
C12 O3 C2 115.0(3) . . ?
C13 O4 C3 116.5(3) . . ?
C14 O5 C4 115.3(3) . . ?
O1 C1 C6 107.1(2) . . ?
O1 C1 C2 108.7(2) . . ?
C6 C1 C2 112.7(2) . . ?
O1 C1 H1 109.4 . . ?
C6 C1 H1 109.4 . . ?
C2 C1 H1 109.4 . . ?
O3 C2 C3 109.2(3) . . ?
O3 C2 C1 109.5(3) . . ?
C3 C2 C1 109.6(2) . . ?
O3 C2 H2 109.5 . . ?
C3 C2 H2 109.5 . . ?
C1 C2 H2 109.5 . . ?
O4 C3 C4 111.1(3) . . ?
O4 C3 C2 105.7(2) . . ?
C4 C3 C2 113.4(3) . . ?
O4 C3 H3 108.9 . . ?
C4 C3 H3 108.9 . . ?
C2 C3 H3 108.9 . . ?
O5 C4 C3 108.9(3) . . ?
O5 C4 C5 109.0(2) . . ?
C3 C4 C5 111.3(2) . . ?
O5 C4 H4 109.2 . . ?
C3 C4 H4 109.2 . . ?
C5 C4 H4 109.2 . . ?
O2 C5 O1 108.2(2) . . ?
O2 C5 C4 108.4(2) . . ?
O1 C5 C4 108.6(2) . . ?
O2 C5 H5 110.5 . . ?
O1 C5 H5 110.5 . . ?
C4 C5 H5 110.5 . . ?
N1 C6 C1 109.3(2) . . ?
N1 C6 H6A 109.8 . . ?
C1 C6 H6A 109.8 . . ?
N1 C6 H6B 109.8 . . ?
C1 C6 H6B 109.8 . . ?
H6A C6 H6B 108.3 . . ?
N1 C7 C8 120.5(3) . . ?
N1 C7 H7 119.7 . . ?
C8 C7 H7 119.7 . . ?
C7 C8 C9 119.1(4) . . ?
C7 C8 H8 120.5 . . ?
C9 C8 H8 120.5 . . ?
C10 C9 C8 119.8(3) . . ?
C10 C9 H9 120.1 . . ?
C8 C9 H9 120.1 . . ?
C9 C10 C11 119.8(4) . . ?
C9 C10 H10 120.1 . . ?
C11 C10 H10 120.1 . . ?
N1 C11 C10 119.8(3) . . ?
N1 C11 H11 120.1 . . ?
C10 C11 H11 120.1 . . ?
O3 C12 H12A 109.5 . . ?
O3 C12 H12B 109.5 . . ?
H12A C12 H12B 109.5 . . ?
O3 C12 H12C 109.5 . . ?
H12A C12 H12C 109.5 . . ?
H12B C12 H12C 109.5 . . ?
O4 C13 H13A 109.5 . . ?
O4 C13 H13B 109.5 . . ?
H13A C13 H13B 109.5 . . ?
O4 C13 H13C 109.5 . . ?
H13A C13 H13C 109.5 . . ?
H13B C13 H13C 109.5 . . ?
O5 C14 H14A 109.5 . . ?
O5 C14 H14B 109.5 . . ?
H14A C14 H14B 109.5 . . ?
O5 C14 H14C 109.5 . . ?
H14A C14 H14C 109.5 . . ?
H14B C14 H14C 109.5 . . ?
C20 C15 C16 120.7(3) . . ?
C20 C15 O2 124.5(3) . . ?
C16 C15 O2 114.8(3) . . ?
C17 C16 C15 119.3(3) . . ?
C17 C16 H16 120.4 . . ?
C15 C16 H16 120.4 . . ?
C16 C17 C18 120.6(3) . . ?
C16 C17 H17 119.7 . . ?
C18 C17 H17 119.7 . . ?
C19 C18 C17 119.9(3) . . ?
C19 C18 H18 120.1 . . ?
C17 C18 H18 120.1 . . ?
C18 C19 C20 120.6(3) . . ?
C18 C19 H19 119.7 . . ?
C20 C19 H19 119.7 . . ?
C15 C20 C19 119.0(3) . . ?
C15 C20 H20 120.5 . . ?
C19 C20 H20 120.5 . . ?
O8 S1 O9 113.34(16) . . ?
O8 S1 O7 115.98(19) . . ?
O9 S1 O7 114.9(2) . . ?
O8 S1 C21 104.20(17) . . ?
O9 S1 C21 103.8(2) . . ?
O7 S1 C21 102.46(17) . . ?
F1 C21 F3 107.4(4) . . ?
F1 C21 F2 107.9(3) . . ?
F3 C21 F2 107.8(3) . . ?
F1 C21 S1 111.4(3) . . ?
F3 C21 S1 111.2(3) . . ?
F2 C21 S1 110.9(3) . . ?

loop_
_geom_bond_atom_site_label_1
_geom_bond_atom_site_label_2
_geom_bond_distance
_geom_bond_site_symmetry_2
_geom_bond_publ_flag
N1 C11 1.345(4) . ?
N1 C7 1.348(4) . ?
N1 C6 1.481(4) . ?
O1 C1 1.420(3) . ?
O1 C5 1.426(4) . ?
O2 C5 1.389(3) . ?
O2 C15 1.397(4) . ?
O3 C12 1.413(5) . ?
O3 C2 1.415(4) . ?
O4 C13 1.400(5) . ?
O4 C3 1.428(3) . ?
O5 C14 1.417(4) . ?
O5 C4 1.427(4) . ?
C1 C6 1.517(5) . ?
C1 C2 1.525(4) . ?
C1 H1 1.0000 . ?
C2 C3 1.523(5) . ?
C2 H2 1.0000 . ?
C3 C4 1.520(4) . ?
C3 H3 1.0000 . ?
C4 C5 1.527(4) . ?
C4 H4 1.0000 . ?
C5 H5 1.0000 . ?
C6 H6A 0.9900 . ?
C6 H6B 0.9900 . ?
C7 C8 1.361(5) . ?
C7 H7 0.9500 . ?
C8 C9 1.381(6) . ?
C8 H8 0.9500 . ?
C9 C10 1.366(5) . ?
C9 H9 0.9500 . ?
C10 C11 1.371(5) . ?
C10 H10 0.9500 . ?
C11 H11 0.9500 . ?
C12 H12A 0.9800 . ?
C12 H12B 0.9800 . ?
C12 H12C 0.9800 . ?
C13 H13A 0.9800 . ?
C13 H13B 0.9800 . ?
C13 H13C 0.9800 . ?
C14 H14A 0.9800 . ?
C14 H14B 0.9800 . ?
C14 H14C 0.9800 . ?
C15 C20 1.383(4) . ?
C15 C16 1.388(4) . ?
C16 C17 1.375(5) . ?
C16 H16 0.9500 . ?
C17 C18 1.377(5) . ?
C17 H17 0.9500 . ?
C18 C19 1.376(5) . ?
C18 H18 0.9500 . ?
C19 C20 1.385(4) . ?
C19 H19 0.9500 . ?
C20 H20 0.9500 . ?
S1 O8 1.422(2) . ?
S1 O9 1.423(3) . ?
S1 O7 1.431(3) . ?
S1 C21 1.815(4) . ?
C21 F1 1.322(4) . ?
C21 F3 1.329(5) . ?
C21 F2 1.330(4) . ?

loop_
_geom_torsion_atom_site_label_1
_geom_torsion_atom_site_label_2
_geom_torsion_atom_site_label_3
_geom_torsion_atom_site_label_4
_geom_torsion
_geom_torsion_site_symmetry_1
_geom_torsion_site_symmetry_2
_geom_torsion_site_symmetry_3
_geom_torsion_site_symmetry_4
_geom_torsion_publ_flag
C5 O1 C1 C6 -167.0(2) . . . . ?
C5 O1 C1 C2 71.0(3) . . . . ?
C12 O3 C2 C3 125.7(4) . . . . ?
C12 O3 C2 C1 -114.2(4) . . . . ?
O1 C1 C2 O3 -177.2(2) . . . . ?
C6 C1 C2 O3 64.2(3) . . . . ?
O1 C1 C2 C3 -57.5(3) . . . . ?
C6 C1 C2 C3 -176.1(3) . . . . ?
C13 O4 C3 C4 -90.1(4) . . . . ?
C13 O4 C3 C2 146.6(3) . . . . ?
O3 C2 C3 O4 -72.8(3) . . . . ?
C1 C2 C3 O4 167.3(2) . . . . ?
O3 C2 C3 C4 165.4(2) . . . . ?
C1 C2 C3 C4 45.4(4) . . . . ?
C14 O5 C4 C3 -134.4(3) . . . . ?
C14 O5 C4 C5 104.0(3) . . . . ?
O4 C3 C4 O5 76.8(3) . . . . ?
C2 C3 C4 O5 -164.4(3) . . . . ?
O4 C3 C4 C5 -163.0(3) . . . . ?
C2 C3 C4 C5 -44.2(4) . . . . ?
C15 O2 C5 O1 -74.3(3) . . . . ?
C15 O2 C5 C4 168.0(3) . . . . ?
C1 O1 C5 O2 174.0(2) . . . . ?
C1 O1 C5 C4 -68.5(3) . . . . ?
O5 C4 C5 O2 -68.5(3) . . . . ?
C3 C4 C5 O2 171.3(3) . . . . ?
O5 C4 C5 O1 174.1(2) . . . . ?
C3 C4 C5 O1 54.0(3) . . . . ?
C11 N1 C6 C1 71.6(4) . . . . ?
C7 N1 C6 C1 -104.9(3) . . . . ?
O1 C1 C6 N1 55.1(3) . . . . ?
C2 C1 C6 N1 174.7(2) . . . . ?
C11 N1 C7 C8 1.5(5) . . . . ?
C6 N1 C7 C8 177.9(3) . . . . ?
N1 C7 C8 C9 -2.0(5) . . . . ?
C7 C8 C9 C10 1.8(6) . . . . ?
C8 C9 C10 C11 -1.0(6) . . . . ?
C7 N1 C11 C10 -0.7(5) . . . . ?
C6 N1 C11 C10 -177.1(3) . . . . ?
C9 C10 C11 N1 0.4(6) . . . . ?
C5 O2 C15 C20 10.2(5) . . . . ?
C5 O2 C15 C16 -169.7(3) . . . . ?
C20 C15 C16 C17 0.8(5) . . . . ?
O2 C15 C16 C17 -179.2(3) . . . . ?
C15 C16 C17 C18 -0.1(6) . . . . ?
C16 C17 C18 C19 -0.7(6) . . . . ?
C17 C18 C19 C20 0.7(5) . . . . ?
C16 C15 C20 C19 -0.8(5) . . . . ?
O2 C15 C20 C19 179.2(3) . . . . ?
C18 C19 C20 C15 0.1(5) . . . . ?
O8 S1 C21 F1 -54.7(3) . . . . ?
O9 S1 C21 F1 -173.5(3) . . . . ?
O7 S1 C21 F1 66.6(3) . . . . ?
O8 S1 C21 F3 65.2(3) . . . . ?
O9 S1 C21 F3 -53.7(3) . . . . ?
O7 S1 C21 F3 -173.6(3) . . . . ?
O8 S1 C21 F2 -174.9(3) . . . . ?
O9 S1 C21 F2 66.3(3) . . . . ?
O7 S1 C21 F2 -53.6(3) . . . . ?

loop_
_publcif_info_exptl_table_extra_item
sin_theta_over_lambda_max

loop_
_publcif_info_exptl_table_header_item
?
